data_2233878
loop_
_publ_author_name
'Zhao, Min-Min'

_publ_section_title
;
 Triaquachlorido(18-crown-6)barium chloride
;
_journal_coeditor_code HY2512
_journal_issue 3
_journal_name_full 'Acta Crystallographica Section E'
_journal_page_first m286
_journal_paper_doi 10.1107/S1600536812004990
_journal_volume 68
_journal_year 2012
_chemical_formula_iupac '[Ba Cl (C12 H24 O6) (H2 O)3] Cl'
_chemical_formula_moiety 'C12 H30 Ba Cl O9 +, Cl -'
_chemical_formula_sum 'C12 H30 Ba Cl2 O9'
_chemical_formula_weight 526.59
_chemical_name_systematic
;
Triaquachlorido(18-crown-6)barium chloride
;
_space_group_IT_number 62
_symmetry_cell_setting orthorhombic
_symmetry_space_group_name_Hall '-P 2ac 2n'
_symmetry_space_group_name_H-M 'P n m a'
_atom_sites_solution_hydrogens geom
_atom_sites_solution_primary direct
_atom_sites_solution_secondary difmap
_audit_creation_method SHELXL-97
_cell_angle_alpha 90.00
_cell_angle_beta 90.00
_cell_angle_gamma 90.00
_cell_formula_units_Z 4
_cell_length_a 14.962(3)
_cell_length_b 13.416(3)
_cell_length_c 10.347(2)
_cell_measurement_reflns_used 2478
_cell_measurement_temperature 293(2)
_cell_measurement_theta_max 27.48
_cell_measurement_theta_min 3.04
_cell_volume 2077.0(7)
_computing_cell_refinement 'CrystalClear (Rigaku, 2005)'
_computing_data_collection 'CrystalClear (Rigaku, 2005)'
_computing_data_reduction 'CrystalClear (Rigaku, 2005)'
_computing_molecular_graphics 'XP in SHELXTL (Sheldrick, 2008) and DIAMOND (Brandenburg, 1999)'
_computing_publication_material 'SHELXTL (Sheldrick, 2008)'
_computing_structure_refinement 'SHELXTL (Sheldrick, 2008)'
_computing_structure_solution 'SHELXTL (Sheldrick, 2008)'
_diffrn_ambient_temperature 293(2)
_diffrn_detector_area_resol_mean 13.6612
_diffrn_measured_fraction_theta_full 0.998
_diffrn_measured_fraction_theta_max 0.998
_diffrn_measurement_device_type 'Rigaku Mercury2 CCD'
_diffrn_measurement_method '\w scans'
_diffrn_radiation_monochromator graphite
_diffrn_radiation_source 'fine-focus sealed tube'
_diffrn_radiation_type MoK\a
_diffrn_radiation_wavelength 0.71073
_diffrn_reflns_av_R_equivalents 0.0380
_diffrn_reflns_av_sigmaI/netI 0.0207
_diffrn_reflns_limit_h_max 19
_diffrn_reflns_limit_h_min -19
_diffrn_reflns_limit_k_max 17
_diffrn_reflns_limit_k_min -17
_diffrn_reflns_limit_l_max 13
_diffrn_reflns_limit_l_min -13
_diffrn_reflns_number 20436
_diffrn_reflns_theta_full 27.48
_diffrn_reflns_theta_max 27.48
_diffrn_reflns_theta_min 3.04
_exptl_absorpt_coefficient_mu 2.206
_exptl_absorpt_correction_T_max 1.00
_exptl_absorpt_correction_T_min 0.90
_exptl_absorpt_correction_type multi-scan
_exptl_absorpt_process_details '(CrystalClear; Rigaku, 2005)'
_exptl_crystal_colour colourless
_exptl_crystal_density_diffrn 1.684
_exptl_crystal_density_method 'not measured'
_exptl_crystal_description block
_exptl_crystal_F_000 1056
_exptl_crystal_size_max 0.30
_exptl_crystal_size_mid 0.25
_exptl_crystal_size_min 0.15
_refine_diff_density_max 0.486
_refine_diff_density_min -0.796
_refine_ls_extinction_method none
_refine_ls_goodness_of_fit_ref 1.199
_refine_ls_hydrogen_treatment constr
_refine_ls_matrix_type full
_refine_ls_number_parameters 118
_refine_ls_number_reflns 2478
_refine_ls_number_restraints 4
_refine_ls_restrained_S_all 1.198
_refine_ls_R_factor_all 0.0293
_refine_ls_R_factor_gt 0.0257
_refine_ls_shift/su_max 0.000
_refine_ls_shift/su_mean 0.000
_refine_ls_structure_factor_coef Fsqd
_refine_ls_weighting_details 'calc w=1/[\s^2^(Fo^2^)+(0.0112P)^2^+1.2653P] where P=(Fo^2^+2Fc^2^)/3'
_refine_ls_weighting_scheme calc
_refine_ls_wR_factor_gt 0.0460
_refine_ls_wR_factor_ref 0.0468
_reflns_number_gt 2284
_reflns_number_total 2478
_reflns_threshold_expression I>2\s(I)
_cod_data_source_file hy2512.cif
_cod_data_source_block I
_cod_database_code 2233878
_cod_database_fobs_code 2233878

loop_
_symmetry_equiv_pos_as_xyz
'x, y, z'
'-x+1/2, -y, z+1/2'
'-x, y+1/2, -z'
'x+1/2, -y+1/2, -z+1/2'
'-x, -y, -z'
'x-1/2, y, -z-1/2'
'x, -y-1/2, z'
'-x-1/2, y-1/2, z-1/2'

loop_
_atom_site_type_symbol
_atom_site_label
_atom_site_fract_x
_atom_site_fract_y
_atom_site_fract_z
_atom_site_U_iso_or_equiv
_atom_site_adp_type
_atom_site_calc_flag
_atom_site_refinement_flags
_atom_site_occupancy
_atom_site_symmetry_multiplicity
Ba Ba1 0.330565(12) 0.2500 0.419354(17) 0.02669(6) Uani d S 1 2
Cl Cl2 0.17702(6) 0.2500 0.19266(9) 0.0506(2) Uani d S 1 2
Cl Cl1 0.07097(6) 0.2500 0.68085(10) 0.0498(2) Uani d S 1 2
O O2 0.35766(12) 0.07191(13) 0.56515(16) 0.0417(4) Uani d . 1 1
O O3 0.38055(12) 0.06918(14) 0.29713(17) 0.0443(4) Uani d . 1 1
C C1 0.33416(19) 0.1618(2) 0.7592(2) 0.0520(7) Uani d . 1 1
H H1A 0.3012 0.1635 0.8398 0.062 Uiso calc R 1 1
H H1B 0.3974 0.1581 0.7792 0.062 Uiso calc R 1 1
C C5 0.4373(2) 0.0747(3) 0.1869(3) 0.0627(9) Uani d . 1 1
H H5A 0.4323 0.0140 0.1365 0.075 Uiso calc R 1 1
H H5B 0.4990 0.0819 0.2142 0.075 Uiso calc R 1 1
C C3 0.3403(2) -0.01562(19) 0.4902(3) 0.0542(7) Uani d . 1 1
H H3A 0.2785 -0.0162 0.4621 0.065 Uiso calc R 1 1
H H3B 0.3510 -0.0747 0.5419 0.065 Uiso calc R 1 1
C C2 0.30708(19) 0.0729(2) 0.6825(3) 0.0516(7) Uani d . 1 1
H H2A 0.3185 0.0126 0.7315 0.062 Uiso calc R 1 1
H H2B 0.2437 0.0760 0.6631 0.062 Uiso calc R 1 1
C C4 0.4007(2) -0.0152(2) 0.3759(3) 0.0574(8) Uani d . 1 1
H H4A 0.4625 -0.0120 0.4042 0.069 Uiso calc R 1 1
H H4B 0.3926 -0.0760 0.3266 0.069 Uiso calc R 1 1
C C6 0.4108(2) 0.1612(3) 0.1076(3) 0.0597(9) Uani d . 1 1
H H6A 0.4462 0.1633 0.0291 0.072 Uiso calc R 1 1
H H6B 0.3483 0.1556 0.0836 0.072 Uiso calc R 1 1
O O1W 0.50755(16) 0.2500 0.4986(3) 0.0530(7) Uani d SD 1 2
H H1WA 0.5090 0.2500 0.5778 0.079 Uiso d SRD 1 2
H H1WB 0.5557 0.2500 0.4606 0.079 Uiso d SRD 1 2
O O4 0.42471(17) 0.2500 0.1809(2) 0.0472(7) Uani d S 1 2
O O1 0.31620(16) 0.2500 0.6863(2) 0.0402(6) Uani d S 1 2
O O2W 0.16525(13) 0.13030(15) 0.45333(19) 0.0556(5) Uani d D 1 1
H H2WA 0.1351 0.1514 0.5136 0.083 Uiso d RD 1 1
H H2WB 0.1453 0.1510 0.3846 0.083 Uiso d RD 1 1

loop_
_atom_site_aniso_label
_atom_site_aniso_U_11
_atom_site_aniso_U_22
_atom_site_aniso_U_33
_atom_site_aniso_U_12
_atom_site_aniso_U_13
_atom_site_aniso_U_23
Ba1 0.02774(10) 0.02935(10) 0.02298(9) 0.000 -0.00053(8) 0.000
Cl2 0.0459(5) 0.0653(6) 0.0405(5) 0.000 -0.0125(4) 0.000
Cl1 0.0445(5) 0.0589(6) 0.0461(5) 0.000 0.0038(4) 0.000
O2 0.0435(9) 0.0375(10) 0.0443(10) -0.0053(8) -0.0036(8) 0.0071(8)
O3 0.0418(10) 0.0440(10) 0.0473(11) 0.0074(9) -0.0011(8) -0.0128(9)
C1 0.0523(16) 0.075(2) 0.0287(12) -0.0107(16) -0.0043(13) 0.0145(14)
C5 0.0509(17) 0.074(2) 0.063(2) 0.0052(16) 0.0121(15) -0.0312(18)
C3 0.0643(19) 0.0293(13) 0.0690(19) -0.0036(14) -0.0141(17) 0.0033(13)
C2 0.0533(16) 0.0567(18) 0.0450(16) -0.0140(14) -0.0026(13) 0.0209(14)
C4 0.0602(19) 0.0411(16) 0.071(2) 0.0181(14) -0.0164(16) -0.0152(15)
C6 0.0512(17) 0.094(3) 0.0336(15) -0.0055(17) 0.0081(13) -0.0204(16)
O1W 0.0313(13) 0.079(2) 0.0484(15) 0.000 0.0028(12) 0.000
O4 0.0467(15) 0.0683(18) 0.0267(13) 0.000 0.0027(11) 0.000
O1 0.0423(14) 0.0581(16) 0.0203(11) 0.000 -0.0024(10) 0.000
O2W 0.0542(12) 0.0543(12) 0.0582(12) 0.0080(10) 0.0028(10) 0.0049(10)

loop_
_atom_type_symbol
_atom_type_description
_atom_type_scat_dispersion_real
_atom_type_scat_dispersion_imag
_atom_type_scat_source
C C 0.0033 0.0016 'International Tables Vol C Tables 4.2.6.8 and 6.1.1.4'
H H 0.0000 0.0000 'International Tables Vol C Tables 4.2.6.8 and 6.1.1.4'
O O 0.0106 0.0060 'International Tables Vol C Tables 4.2.6.8 and 6.1.1.4'
Cl Cl 0.1484 0.1585 'International Tables Vol C Tables 4.2.6.8 and 6.1.1.4'
Ba Ba -0.3244 2.2819 'International Tables Vol C Tables 4.2.6.8 and 6.1.1.4'

loop_
_geom_angle_atom_site_label_1
_geom_angle_atom_site_label_2
_geom_angle_atom_site_label_3
_geom_angle_site_symmetry_1
_geom_angle_site_symmetry_3
_geom_angle
O1 Ba1 O1W . . 77.25(7)
O1 Ba1 O3 . . 117.71(4)
O1W Ba1 O3 . . 83.10(5)
O1 Ba1 O3 . 7_565 117.71(4)
O1W Ba1 O3 . 7_565 83.10(5)
O3 Ba1 O3 . 7_565 117.60(8)
O1 Ba1 O4 . . 154.72(7)
O1W Ba1 O4 . . 77.47(8)
O3 Ba1 O4 . . 58.80(4)
O3 Ba1 O4 7_565 . 58.80(4)
O1 Ba1 O2 . 7_565 58.95(4)
O1W Ba1 O2 . 7_565 73.03(4)
O3 Ba1 O2 . 7_565 156.08(5)
O3 Ba1 O2 7_565 7_565 58.82(5)
O4 Ba1 O2 . 7_565 112.86(4)
O1 Ba1 O2 . . 58.95(4)
O1W Ba1 O2 . . 73.03(4)
O3 Ba1 O2 . . 58.82(5)
O3 Ba1 O2 7_565 . 156.08(5)
O4 Ba1 O2 . . 112.86(4)
O2 Ba1 O2 7_565 . 113.65(7)
O1 Ba1 O2W . . 79.48(6)
O1W Ba1 O2W . . 139.52(5)
O3 Ba1 O2W . . 79.04(5)
O3 Ba1 O2W 7_565 . 137.30(5)
O4 Ba1 O2W . . 121.05(6)
O2 Ba1 O2W 7_565 . 120.55(5)
O2 Ba1 O2W . . 66.62(5)
O1 Ba1 O2W . 7_565 79.48(5)
O1W Ba1 O2W . 7_565 139.52(5)
O3 Ba1 O2W . 7_565 137.30(5)
O3 Ba1 O2W 7_565 7_565 79.04(5)
O4 Ba1 O2W . 7_565 121.05(6)
O2 Ba1 O2W 7_565 7_565 66.62(5)
O2 Ba1 O2W . 7_565 120.55(5)
O2W Ba1 O2W . 7_565 65.46(8)
O1 Ba1 Cl2 . . 131.15(5)
O1W Ba1 Cl2 . . 151.60(6)
O3 Ba1 Cl2 . . 82.30(4)
O3 Ba1 Cl2 7_565 . 82.30(4)
O4 Ba1 Cl2 . . 74.13(6)
O2 Ba1 Cl2 7_565 . 118.48(4)
O2 Ba1 Cl2 . . 118.48(4)
O2W Ba1 Cl2 . . 60.12(4)
O2W Ba1 Cl2 7_565 . 60.12(4)
C2 O2 C3 . . 111.8(2)
C2 O2 Ba1 . . 111.42(15)
C3 O2 Ba1 . . 112.00(14)
C5 O3 C4 . . 111.9(2)
C5 O3 Ba1 . . 118.02(17)
C4 O3 Ba1 . . 118.64(15)
O1 C1 C2 . . 109.3(2)
O1 C1 H1A . . 109.8
C2 C1 H1A . . 109.8
O1 C1 H1B . . 109.8
C2 C1 H1B . . 109.8
H1A C1 H1B . . 108.3
O3 C5 C6 . . 109.0(2)
O3 C5 H5A . . 109.9
C6 C5 H5A . . 109.9
O3 C5 H5B . . 109.9
C6 C5 H5B . . 109.9
H5A C5 H5B . . 108.3
O2 C3 C4 . . 108.5(2)
O2 C3 H3A . . 110.0
C4 C3 H3A . . 110.0
O2 C3 H3B . . 110.0
C4 C3 H3B . . 110.0
H3A C3 H3B . . 108.4
O2 C2 C1 . . 108.4(2)
O2 C2 H2A . . 110.0
C1 C2 H2A . . 110.0
O2 C2 H2B . . 110.0
C1 C2 H2B . . 110.0
H2A C2 H2B . . 108.4
O3 C4 C3 . . 109.2(2)
O3 C4 H4A . . 109.8
C3 C4 H4A . . 109.8
O3 C4 H4B . . 109.8
C3 C4 H4B . . 109.8
H4A C4 H4B . . 108.3
O4 C6 C5 . . 108.7(2)
O4 C6 H6A . . 109.9
C5 C6 H6A . . 109.9
O4 C6 H6B . . 109.9
C5 C6 H6B . . 109.9
H6A C6 H6B . . 108.3
Ba1 O1W H1WA . . 108.7
Ba1 O1W H1WB . . 134.1
H1WA O1W H1WB . . 117.1
C6 O4 C6 . 7_565 113.1(3)
C6 O4 Ba1 . . 112.90(16)
C6 O4 Ba1 7_565 . 112.90(16)
C1 O1 C1 7_565 . 111.9(3)
C1 O1 Ba1 7_565 . 120.76(14)
C1 O1 Ba1 . . 120.76(14)
Ba1 O2W H2WA . . 111.2
Ba1 O2W H2WB . . 91.0
H2WA O2W H2WB . . 110.1

loop_
_geom_bond_atom_site_label_1
_geom_bond_atom_site_label_2
_geom_bond_site_symmetry_2
_geom_bond_distance
Ba1 O1 . 2.770(2)
Ba1 O1W . 2.772(3)
Ba1 O3 . 2.8360(18)
Ba1 O3 7_565 2.8360(18)
Ba1 O4 . 2.841(2)
Ba1 O2 7_565 2.8545(17)
Ba1 O2 . 2.8545(17)
Ba1 O2W . 2.970(2)
Ba1 O2W 7_565 2.970(2)
Ba1 Cl2 . 3.2831(10)
O2 C2 . 1.431(3)
O2 C3 . 1.431(3)
O3 C5 . 1.424(3)
O3 C4 . 1.427(3)
C1 O1 . 1.429(3)
C1 C2 . 1.488(4)
C1 H1A . 0.9700
C1 H1B . 0.9700
C5 C6 . 1.476(4)
C5 H5A . 0.9700
C5 H5B . 0.9700
C3 C4 . 1.488(4)
C3 H3A . 0.9700
C3 H3B . 0.9700
C2 H2A . 0.9700
C2 H2B . 0.9700
C4 H4A . 0.9700
C4 H4B . 0.9700
C6 O4 . 1.427(3)
C6 H6A . 0.9700
C6 H6B . 0.9700
O1W H1WA . 0.8201
O1W H1WB . 0.8201
O4 C6 7_565 1.427(3)
O1 C1 7_565 1.429(3)
O2W H2WA . 0.8200
O2W H2WB . 0.8200

loop_
_geom_hbond_atom_site_label_D
_geom_hbond_atom_site_label_H
_geom_hbond_atom_site_label_A
_geom_hbond_site_symmetry_A
_geom_hbond_distance_DH
_geom_hbond_distance_HA
_geom_hbond_distance_DA
_geom_hbond_angle_DHA
O1W H1WA Cl1 6_657 0.82 2.66 3.450(3) 161
O1W H1WB Cl2 6_656 0.82 2.41 3.216(3) 168
O2W H2WA Cl1 . 0.82 2.38 3.180(2) 165
O2W H2WB Cl2 . 0.82 2.44 3.144(2) 145

loop_
_geom_torsion_atom_site_label_1
_geom_torsion_atom_site_label_2
_geom_torsion_atom_site_label_3
_geom_torsion_atom_site_label_4
_geom_torsion_site_symmetry_1
_geom_torsion_site_symmetry_4
_geom_torsion
O1 Ba1 O2 C2 . . 28.83(15)
O1W Ba1 O2 C2 . . 113.93(16)
O3 Ba1 O2 C2 . . -153.90(17)
O3 Ba1 O2 C2 7_565 . 117.76(18)
O4 Ba1 O2 C2 . . -178.09(15)
O2 Ba1 O2 C2 7_565 . 51.76(17)
O2W Ba1 O2 C2 . . -62.78(15)
O2W Ba1 O2 C2 7_565 . -24.09(16)
Cl2 Ba1 O2 C2 . . -94.34(15)
O1 Ba1 O2 C3 . . 154.96(19)
O1W Ba1 O2 C3 . . -119.95(18)
O3 Ba1 O2 C3 . . -27.77(16)
O3 Ba1 O2 C3 7_565 . -116.12(19)
O4 Ba1 O2 C3 . . -51.96(18)
O2 Ba1 O2 C3 7_565 . 177.88(14)
O2W Ba1 O2 C3 . . 63.35(17)
O2W Ba1 O2 C3 7_565 . 102.04(17)
Cl2 Ba1 O2 C3 . . 31.79(18)
O1 Ba1 O3 C5 . . -143.25(18)
O1W Ba1 O3 C5 . . -71.58(18)
O3 Ba1 O3 C5 7_565 . 6.9(2)
O4 Ba1 O3 C5 . . 7.92(18)
O2 Ba1 O3 C5 7_565 . -67.9(2)
O2 Ba1 O3 C5 . . -145.89(19)
O2W Ba1 O3 C5 . . 144.92(18)
O2W Ba1 O3 C5 7_565 . 111.38(18)
Cl2 Ba1 O3 C5 . . 83.99(18)
O1 Ba1 O3 C4 . . -2.7(2)
O1W Ba1 O3 C4 . . 68.92(19)
O3 Ba1 O3 C4 7_565 . 147.40(16)
O4 Ba1 O3 C4 . . 148.4(2)
O2 Ba1 O3 C4 7_565 . 72.6(2)
O2 Ba1 O3 C4 . . -5.39(17)
O2W Ba1 O3 C4 . . -74.58(18)
O2W Ba1 O3 C4 7_565 . -108.12(18)
Cl2 Ba1 O3 C4 . . -135.51(18)
C4 O3 C5 C6 . . 178.0(2)
Ba1 O3 C5 C6 . . -39.0(3)
C2 O2 C3 C4 . . -175.3(2)
Ba1 O2 C3 C4 . . 58.8(2)
C3 O2 C2 C1 . . 175.6(2)
Ba1 O2 C2 C1 . . -58.2(2)
O1 C1 C2 O2 . . 60.2(3)
C5 O3 C4 C3 . . 179.0(2)
Ba1 O3 C4 C3 . . 36.3(3)
O2 C3 C4 O3 . . -63.0(3)
O3 C5 C6 O4 . . 63.5(3)
C5 C6 O4 C6 . 7_565 173.19(18)
C5 C6 O4 Ba1 . . -57.1(3)
O1 Ba1 O4 C6 . . 115.07(19)
O1W Ba1 O4 C6 . . 115.07(19)
O3 Ba1 O4 C6 . . 25.60(18)
O3 Ba1 O4 C6 7_565 . -155.5(2)
O2 Ba1 O4 C6 7_565 . -179.65(18)
O2 Ba1 O4 C6 . . 49.8(2)
O2W Ba1 O4 C6 . . -25.8(2)
O2W Ba1 O4 C6 7_565 . -104.06(19)
Cl2 Ba1 O4 C6 . . -64.93(19)
O1 Ba1 O4 C6 . 7_565 -115.07(19)
O1W Ba1 O4 C6 . 7_565 -115.07(19)
O3 Ba1 O4 C6 . 7_565 155.5(2)
O3 Ba1 O4 C6 7_565 7_565 -25.60(18)
O2 Ba1 O4 C6 7_565 7_565 -49.8(2)
O2 Ba1 O4 C6 . 7_565 179.65(18)
O2W Ba1 O4 C6 . 7_565 104.06(19)
O2W Ba1 O4 C6 7_565 7_565 25.8(2)
Cl2 Ba1 O4 C6 . 7_565 64.93(19)
C2 C1 O1 C1 . 7_565 175.28(16)
C2 C1 O1 Ba1 . . -33.0(3)
O1W Ba1 O1 C1 . 7_565 74.58(19)
O3 Ba1 O1 C1 . 7_565 149.64(18)
O3 Ba1 O1 C1 7_565 7_565 -0.5(2)
O4 Ba1 O1 C1 . 7_565 74.58(19)
O2 Ba1 O1 C1 7_565 7_565 -3.11(18)
O2 Ba1 O1 C1 . 7_565 152.3(2)
O2W Ba1 O1 C1 . 7_565 -138.8(2)
O2W Ba1 O1 C1 7_565 7_565 -72.05(19)
Cl2 Ba1 O1 C1 . 7_565 -105.42(19)
O1W Ba1 O1 C1 . . -74.58(19)
O3 Ba1 O1 C1 . . 0.5(2)
O3 Ba1 O1 C1 7_565 . -149.64(18)
O4 Ba1 O1 C1 . . -74.58(19)
O2 Ba1 O1 C1 7_565 . -152.3(2)
O2 Ba1 O1 C1 . . 3.11(18)
O2W Ba1 O1 C1 . . 72.05(19)
O2W Ba1 O1 C1 7_565 . 138.8(2)
Cl2 Ba1 O1 C1 . . 105.42(19)
